data_2002717
loop_
_publ_author_name
'Peters, E'
'Mueller-Buschbaum, Hk'

_publ_section_title
;
Ein Titan-Tantaloxid mit Ti(II): Ti0.33 Ta0.67 O2 (Ti Ta2 O6)
;
_journal_name_full
;
Zeitschrift fuer Naturforschung, Teil B. Anorganische Chemie,
Organische Chemie (42,1987-)
;
_journal_page_first 1167
_journal_page_last 1170
_journal_volume 50
_journal_year 1995
_chemical_formula_structural '(Ti0.33 Ta0.67) O2'
_chemical_formula_sum 'O2 Ta0.67 Ti0.33'
_chemical_name_systematic 'Titanium tantalum(IV) oxide (0.33/0.67/2)'
_space_group_IT_number 136
_symmetry_cell_setting tetragonal
_symmetry_Int_Tables_number 136
_symmetry_space_group_name_Hall '-P 4n 2n'
_symmetry_space_group_name_H-M 'P 42/m n m'
_cell_angle_alpha 90
_cell_angle_beta 90
_cell_angle_gamma 90
_cell_formula_units_Z 2
_cell_length_a 4.7344(6)
_cell_length_b 4.7344(6)
_cell_length_c 3.0504(2)
_cell_volume 68.4
_refine_ls_R_factor_all 0.024
_cod_original_formula_sum 'O2 Ta.67 Ti.33'
_cod_database_code 2002717

loop_
_symmetry_equiv_pos_as_xyz
x,y,z
-x,-y,z
1/2+x,1/2-y,1/2+z
1/2-x,1/2+y,1/2+z
-x,-y,-z
x,y,-z
1/2-x,1/2+y,1/2-z
1/2+x,1/2-y,1/2-z
y,x,z
-y,-x,z
1/2-y,1/2+x,1/2+z
1/2+y,1/2-x,1/2+z
-y,-x,-z
y,x,-z
1/2+y,1/2-x,1/2-z
1/2-y,1/2+x,1/2-z

loop_
_atom_site_aniso_label
_atom_site_aniso_U_11
_atom_site_aniso_U_12
_atom_site_aniso_U_13
_atom_site_aniso_U_22
_atom_site_aniso_U_23
_atom_site_aniso_U_33
Ta1 0.0118(3) 0.0001(2) 0. 0.0118(3) 0. 0.0165(4)
Ti1 0.0118(3) 0.0001(2) 0. 0.0118(3) 0. 0.0165(4)
O1 0.0112(11) -0.004(2) 0. 0.0112(11) 0. 0.010(2)

loop_
_atom_site_label
_atom_site_type_symbol
_atom_site_symmetry_multiplicity
_atom_site_Wyckoff_symbol
_atom_site_fract_x
_atom_site_fract_y
_atom_site_fract_z
_atom_site_occupancy
_atom_site_attached_hydrogens
_atom_site_calc_flag
Ta1 Ta4+ 2 a 0. 0. 0. 0.6667 0 d
Ti1 Ti4+ 2 a 0. 0. 0. 0.3333 0 d
O1 O2- 4 f 0.2978(7) 0.2978(7) 0. 1. 0 d

loop_
_atom_type_symbol
_atom_type_oxidation_number
Ta4+ 4.000
Ti4+ 4.000
O2- -2.000
